data_7133733
loop_
_publ_author_name
'Yao, Nian-Tao'
'Liu, Qiang'
'Ma, Jun-Wei'
'Du, Xiu-Mei'
'Ru, Jing'
'Jiang, Jiao-Jiao'
'Zhao, Liang'
'Meng, Yin-Shan'

_publ_section_title
;
 Manipulating Fe(II) spin states to achieve higher anti-tumor cell
 activities in multinuclear complexes.
;
_journal_issue 82
_journal_name_full 'Chemical communications (Cambridge, England)'
_journal_page_first 11710
_journal_page_last 11713
_journal_paper_doi 10.1039/d4cc03092c
_journal_volume 60
_journal_year 2024
_chemical_formula_moiety 'C60 H62 Fe2 N14 Pd, C4 N4 Pd, 2(H2 O)'
_chemical_formula_sum 'C64 H66 Fe2 N18 O2 Pd2'
_chemical_formula_weight 1443.84
_space_group_crystal_system monoclinic
_space_group_IT_number 14
_space_group_name_Hall '-P 2ybc'
_space_group_name_H-M_alt 'P 1 21/c 1'
_atom_sites_solution_hydrogens mixed
_atom_sites_solution_primary iterative
_audit_creation_date 2024-08-13
_audit_creation_method
;
Olex2 1.3
(compiled Nov 21 2019 18:26:39 for OlexSys, GUI svn.r6003)
;
_audit_update_record
;
2024-09-14 deposited with the CCDC.	2024-09-18 downloaded from the CCDC.
;
_cell_angle_alpha 90
_cell_angle_beta 101.7750(10)
_cell_angle_gamma 90
_cell_formula_units_Z 2
_cell_length_a 9.3591(2)
_cell_length_b 18.1555(5)
_cell_length_c 17.8670(4)
_cell_measurement_reflns_used 8770
_cell_measurement_temperature 70
_cell_measurement_theta_max 27.86
_cell_measurement_theta_min 2.490
_cell_volume 2972.06(12)
_computing_cell_refinement 'Bruker SAINT'
_computing_data_collection 'Bruker APEX2'
_computing_data_reduction 'Bruker SAINT'
_computing_molecular_graphics 'Olex2 1.3 (Dolomanov et al., 2009)'
_computing_publication_material 'Olex2 1.3 (Dolomanov et al., 2009)'
_computing_structure_refinement 'SHELXL 2018/3 (Sheldrick, 2015)'
_computing_structure_solution 'olex2.solve 1.3 (Bourhis et al., 2015)'
_diffrn_ambient_temperature 70
_diffrn_measured_fraction_theta_full 0.995
_diffrn_measured_fraction_theta_max 0.992
_diffrn_measurement_device_type 'Bruker APEX-II CCD'
_diffrn_measurement_method '\f and \w scans'
_diffrn_radiation_type MoK\a
_diffrn_radiation_wavelength 0.71073
_diffrn_reflns_av_R_equivalents 0.0361
_diffrn_reflns_av_unetI/netI 0.0423
_diffrn_reflns_Laue_measured_fraction_full 0.995
_diffrn_reflns_Laue_measured_fraction_max 0.992
_diffrn_reflns_limit_h_max 12
_diffrn_reflns_limit_h_min -11
_diffrn_reflns_limit_k_max 19
_diffrn_reflns_limit_k_min -23
_diffrn_reflns_limit_l_max 23
_diffrn_reflns_limit_l_min -22
_diffrn_reflns_number 22320
_diffrn_reflns_point_group_measured_fraction_full 0.995
_diffrn_reflns_point_group_measured_fraction_max 0.992
_diffrn_reflns_theta_full 25.242
_diffrn_reflns_theta_max 27.896
_diffrn_reflns_theta_min 2.329
_diffrn_source_current 1.4
_diffrn_source_power 0.07
_diffrn_source_voltage 50.0
_diffrn_standards_number 0
_exptl_absorpt_coefficient_mu 1.137
_exptl_absorpt_correction_T_max 0.2622
_exptl_absorpt_correction_T_min 0.2089
_exptl_absorpt_process_details
'SADABS-2016/2 (Bruker,2016/2) was used for absorption correction. wR2(int) was 0.0663 before and 0.0473 after correction. The Ratio of minimum to maximum transmission is 0.7967. The \l/2 correction factor is Not present.'
_exptl_crystal_colour 'clear light green'
_exptl_crystal_colour_lustre clear
_exptl_crystal_colour_modifier light
_exptl_crystal_colour_primary green
_exptl_crystal_density_diffrn 1.613
_exptl_crystal_description block
_exptl_crystal_F_000 1472
_exptl_crystal_size_max 0.3
_exptl_crystal_size_mid 0.1
_exptl_crystal_size_min 0.1
_refine_diff_density_max 0.552
_refine_diff_density_min -0.798
_refine_diff_density_rms 0.091
_refine_ls_extinction_method none
_refine_ls_goodness_of_fit_ref 1.020
_refine_ls_hydrogen_treatment constr
_refine_ls_matrix_type full
_refine_ls_number_parameters 403
_refine_ls_number_reflns 7047
_refine_ls_number_restraints 0
_refine_ls_restrained_S_all 1.020
_refine_ls_R_factor_all 0.0504
_refine_ls_R_factor_gt 0.0331
_refine_ls_shift/su_max 0.001
_refine_ls_shift/su_mean 0.000
_refine_ls_structure_factor_coef Fsqd
_refine_ls_weighting_details 'w=1/[\s^2^(Fo^2^)+(0.0293P)^2^+2.4160P] where P=(Fo^2^+2Fc^2^)/3'
_refine_ls_weighting_scheme calc
_refine_ls_wR_factor_gt 0.0697
_refine_ls_wR_factor_ref 0.0773
_reflns_Friedel_coverage 0.000
_reflns_number_gt 5485
_reflns_number_total 7047
_reflns_threshold_expression 'I > 2\s(I)'
_cod_data_source_file d4cc03092c2.cif
_cod_data_source_block 3
_cod_depositor_comments 'Adding full bibliography for 7133732--7133734.cif.'
_cod_database_code 7133733
_shelx_shelxl_version_number 2018/3
_shelx_space_group_comment
;
The symmetry employed for this shelxl refinement is uniquely defined
by the following loop, which should always be used as a source of
symmetry information in preference to the above space-group names.
They are only intended as comments.
;
_olex2_refinement_description
;
1. Fixed Uiso
 At 1.2 times of:
  All C(H) groups, All C(H,H) groups
 At 1.5 times of:
  All O(H,H) groups
2.a Free rotating group:
 O1(H1a,H1b)
2.b Secondary CH2 refined with riding coordinates:
 C7(H7a,H7b), C13(H13a,H13b), C14(H14a,H14b), C15(H15a,H15b), C16(H16a,H16b),
 C22(H22a,H22b), C23(H23a,H23b)
2.c Aromatic/amide H refined with riding coordinates:
 C2(H2), C3(H3), C4(H4), C5(H5), C8(H8), C9(H9), C10(H10), C11(H11), C17(H17),
 C18(H18), C19(H19), C20(H20), C25(H25), C26(H26), C27(H27), C28(H28), C29(H29)
;
_olex2_submission_special_instructions 'No special instructions were received'

loop_
_space_group_symop_operation_xyz
'x, y, z'
'-x, y+1/2, -z+1/2'
'-x, -y, -z'
'x, -y-1/2, z-1/2'

loop_
_atom_site_label
_atom_site_type_symbol
_atom_site_fract_x
_atom_site_fract_y
_atom_site_fract_z
_atom_site_U_iso_or_equiv
_atom_site_adp_type
_atom_site_occupancy
_atom_site_site_symmetry_order
_atom_site_calc_flag
_atom_site_refinement_flags_posn
_atom_site_refinement_flags_adp
_atom_site_refinement_flags_occupancy
_atom_site_disorder_assembly
_atom_site_disorder_group
Pd1 Pd 0.500000 0.500000 0.500000 0.01130(7) Uani 1 2 d S . P . .
Fe1 Fe 0.79348(4) 0.59972(2) 0.31587(2) 0.01122(8) Uani 1 1 d . . . . .
N1 N 0.7054(2) 0.55823(11) 0.39507(11) 0.0126(4) Uani 1 1 d . . . . .
N2 N 0.6714(2) 0.53343(12) 0.23847(11) 0.0129(4) Uani 1 1 d . . . . .
N3 N 0.9564(2) 0.52828(12) 0.33318(11) 0.0143(4) Uani 1 1 d . . . . .
N4 N 0.8878(2) 0.62880(12) 0.22436(12) 0.0148(4) Uani 1 1 d . . . . .
N5 N 0.9026(2) 0.66795(12) 0.39590(11) 0.0127(4) Uani 1 1 d . . . . .
N6 N 0.6417(2) 0.68837(11) 0.30597(11) 0.0122(4) Uani 1 1 d . . . . .
N7 N 0.5348(2) 0.33242(13) 0.46182(12) 0.0193(5) Uani 1 1 d . . . . .
C1 C 0.6389(3) 0.53418(14) 0.43687(13) 0.0143(5) Uani 1 1 d . . . . .
C2 C 0.5612(3) 0.48918(14) 0.24919(14) 0.0149(5) Uani 1 1 d . . . . .
H2 H 0.539550 0.486793 0.298824 0.018 Uiso 1 1 calc R U . . .
C3 C 0.4782(3) 0.44716(14) 0.19170(14) 0.0176(5) Uani 1 1 d . . . . .
H3 H 0.400419 0.417600 0.201682 0.021 Uiso 1 1 calc R U . . .
C4 C 0.5102(3) 0.44884(15) 0.11932(15) 0.0201(6) Uani 1 1 d . . . . .
H4 H 0.455275 0.420550 0.078707 0.024 Uiso 1 1 calc R U . . .
C5 C 0.6237(3) 0.49259(14) 0.10797(14) 0.0183(6) Uani 1 1 d . . . . .
H5 H 0.648964 0.494140 0.059126 0.022 Uiso 1 1 calc R U . . .
C6 C 0.7019(3) 0.53468(14) 0.16773(13) 0.0144(5) Uani 1 1 d . . . . .
C7 C 0.8258(3) 0.58078(15) 0.15674(14) 0.0182(6) Uani 1 1 d . . . . .
H7A H 0.793331 0.612582 0.111446 0.022 Uiso 1 1 calc R U . . .
H7B H 0.904102 0.548321 0.145918 0.022 Uiso 1 1 calc R U . . .
C8 C 0.9742(3) 0.47056(15) 0.38167(14) 0.0167(5) Uani 1 1 d . . . . .
H8 H 0.899871 0.460324 0.409283 0.020 Uiso 1 1 calc R U . . .
C9 C 1.0959(3) 0.42564(15) 0.39294(15) 0.0216(6) Uani 1 1 d . . . . .
H9 H 1.105893 0.386175 0.428541 0.026 Uiso 1 1 calc R U . . .
C10 C 1.2032(3) 0.43911(16) 0.35148(16) 0.0240(6) Uani 1 1 d . . . . .
H10 H 1.287028 0.408451 0.357480 0.029 Uiso 1 1 calc R U . . .
C11 C 1.1863(3) 0.49769(15) 0.30138(16) 0.0214(6) Uani 1 1 d . . . . .
H11 H 1.257855 0.507603 0.271891 0.026 Uiso 1 1 calc R U . . .
C12 C 1.0637(3) 0.54198(15) 0.29453(14) 0.0162(5) Uani 1 1 d . . . . .
C13 C 1.0457(3) 0.61130(15) 0.24903(14) 0.0179(6) Uani 1 1 d . . . . .
H13A H 1.096179 0.652207 0.280368 0.022 Uiso 1 1 calc R U . . .
H13B H 1.090109 0.605464 0.203604 0.022 Uiso 1 1 calc R U . . .
C14 C 0.8756(3) 0.70724(15) 0.20002(14) 0.0175(5) Uani 1 1 d . . . . .
H14A H 0.912691 0.712754 0.152258 0.021 Uiso 1 1 calc R U . . .
H14B H 0.937097 0.737887 0.239842 0.021 Uiso 1 1 calc R U . . .
C15 C 0.7196(3) 0.73450(15) 0.18681(14) 0.0189(6) Uani 1 1 d . . . . .
H15A H 0.709078 0.778590 0.153532 0.023 Uiso 1 1 calc R U . . .
H15B H 0.653391 0.695878 0.160316 0.023 Uiso 1 1 calc R U . . .
C16 C 0.6768(3) 0.75368(14) 0.26165(14) 0.0158(5) Uani 1 1 d . . . . .
H16A H 0.757784 0.781430 0.293786 0.019 Uiso 1 1 calc R U . . .
H16B H 0.590611 0.786518 0.250959 0.019 Uiso 1 1 calc R U . . .
C17 C 1.0452(3) 0.66553(14) 0.43116(14) 0.0147(5) Uani 1 1 d . . . . .
H17 H 1.106736 0.630432 0.414112 0.018 Uiso 1 1 calc R U . . .
C18 C 1.1051(3) 0.71171(15) 0.49071(13) 0.0156(5) Uani 1 1 d . . . . .
H18 H 1.205963 0.708725 0.513399 0.019 Uiso 1 1 calc R U . . .
C19 C 1.0163(3) 0.76242(15) 0.51696(14) 0.0166(5) Uani 1 1 d . . . . .
H19 H 1.055305 0.794931 0.557680 0.020 Uiso 1 1 calc R U . . .
C20 C 0.8702(3) 0.76486(14) 0.48291(13) 0.0153(5) Uani 1 1 d . . . . .
H20 H 0.806927 0.798922 0.500132 0.018 Uiso 1 1 calc R U . . .
C21 C 0.8167(3) 0.71702(14) 0.42321(13) 0.0130(5) Uani 1 1 d . . . . .
C22 C 0.6577(3) 0.71555(14) 0.38635(13) 0.0140(5) Uani 1 1 d . . . . .
H22A H 0.604569 0.682580 0.415369 0.017 Uiso 1 1 calc R U . . .
H22B H 0.615915 0.765632 0.386351 0.017 Uiso 1 1 calc R U . . .
C23 C 0.4863(3) 0.66394(14) 0.27659(14) 0.0148(5) Uani 1 1 d . . . . .
H23A H 0.463720 0.623706 0.309737 0.018 Uiso 1 1 calc R U . . .
H23B H 0.478633 0.643444 0.224573 0.018 Uiso 1 1 calc R U . . .
C24 C 0.3723(3) 0.72371(14) 0.27329(14) 0.0140(5) Uani 1 1 d . . . . .
C25 C 0.3204(3) 0.74558(14) 0.33796(14) 0.0154(5) Uani 1 1 d . . . . .
H25 H 0.354053 0.721059 0.385238 0.018 Uiso 1 1 calc R U . . .
C26 C 0.2202(3) 0.80262(15) 0.33398(14) 0.0161(5) Uani 1 1 d . . . . .
H26 H 0.186646 0.817053 0.378502 0.019 Uiso 1 1 calc R U . . .
C27 C 0.1691(3) 0.83860(15) 0.26525(15) 0.0177(5) Uani 1 1 d . . . . .
H27 H 0.101342 0.877957 0.262519 0.021 Uiso 1 1 calc R U . . .
C28 C 0.2183(3) 0.81636(15) 0.20030(14) 0.0180(6) Uani 1 1 d . . . . .
H28 H 0.183309 0.840470 0.152908 0.022 Uiso 1 1 calc R U . . .
C29 C 0.3176(3) 0.75943(15) 0.20435(14) 0.0169(5) Uani 1 1 d . . . . .
H29 H 0.349116 0.744409 0.159420 0.020 Uiso 1 1 calc R U . . .
C30 C 0.5271(3) 0.39418(15) 0.47506(14) 0.0156(5) Uani 1 1 d . . . . .
Pd2 Pd 1.000000 0.000000 0.500000 0.01523(7) Uani 1 2 d S . P . .
N8 N 0.7274(3) 0.10049(14) 0.43607(14) 0.0284(6) Uani 1 1 d . . . . .
N9 N 1.1022(2) 0.10157(13) 0.64438(13) 0.0227(5) Uani 1 1 d . . . . .
C31 C 0.8271(3) 0.06424(15) 0.45938(15) 0.0210(6) Uani 1 1 d . . . . .
C32 C 1.0632(3) 0.06527(15) 0.59129(15) 0.0177(5) Uani 1 1 d . . . . .
O1 O 0.4713(2) 0.17154(11) 0.47634(11) 0.0236(4) Uani 1 1 d G . . . .
H1A H 0.541956 0.149535 0.460213 0.035 Uiso 1 1 d G U . . .
H1B H 0.490449 0.218236 0.473661 0.035 Uiso 1 1 d G U . . .

loop_
_atom_site_aniso_label
_atom_site_aniso_U_11
_atom_site_aniso_U_22
_atom_site_aniso_U_33
_atom_site_aniso_U_23
_atom_site_aniso_U_13
_atom_site_aniso_U_12
Pd1 0.01141(13) 0.01266(14) 0.01066(12) 0.00090(10) 0.00424(10) -0.00015(11)
Fe1 0.01064(17) 0.01268(18) 0.01062(16) 0.00019(14) 0.00277(13) -0.00052(15)
N1 0.0122(10) 0.0134(11) 0.0112(10) -0.0017(8) -0.0002(8) 0.0019(8)
N2 0.0118(10) 0.0132(11) 0.0141(10) -0.0009(8) 0.0035(8) 0.0027(9)
N3 0.0149(11) 0.0150(11) 0.0124(10) -0.0032(8) 0.0010(8) 0.0004(9)
N4 0.0129(11) 0.0166(11) 0.0149(10) 0.0010(9) 0.0029(8) -0.0027(9)
N5 0.0110(10) 0.0162(11) 0.0117(10) 0.0020(8) 0.0039(8) -0.0003(8)
N6 0.0108(10) 0.0143(11) 0.0110(10) -0.0004(8) 0.0012(8) -0.0015(8)
N7 0.0173(12) 0.0201(13) 0.0205(11) -0.0012(9) 0.0040(9) 0.0018(10)
C1 0.0145(13) 0.0158(13) 0.0123(12) -0.0016(10) 0.0021(10) 0.0003(10)
C2 0.0150(13) 0.0143(13) 0.0154(12) 0.0007(10) 0.0034(10) 0.0024(10)
C3 0.0156(13) 0.0144(13) 0.0227(13) 0.0011(10) 0.0036(11) -0.0005(11)
C4 0.0198(14) 0.0198(14) 0.0185(13) -0.0054(11) -0.0014(11) 0.0000(11)
C5 0.0213(14) 0.0202(14) 0.0137(12) -0.0025(10) 0.0043(10) 0.0012(11)
C6 0.0137(12) 0.0151(13) 0.0149(12) -0.0007(10) 0.0040(10) 0.0040(10)
C7 0.0194(14) 0.0238(15) 0.0123(12) -0.0027(10) 0.0053(10) -0.0037(11)
C8 0.0190(14) 0.0147(13) 0.0152(12) -0.0024(10) 0.0008(10) -0.0007(11)
C9 0.0219(14) 0.0152(14) 0.0242(14) -0.0022(11) -0.0038(11) 0.0027(11)
C10 0.0183(14) 0.0194(15) 0.0297(15) -0.0091(12) -0.0058(12) 0.0047(12)
C11 0.0132(13) 0.0254(15) 0.0253(14) -0.0099(12) 0.0032(11) -0.0007(12)
C12 0.0141(13) 0.0202(14) 0.0135(12) -0.0056(10) 0.0008(10) 0.0000(11)
C13 0.0121(12) 0.0253(15) 0.0180(12) -0.0022(11) 0.0067(10) -0.0027(11)
C14 0.0203(14) 0.0184(14) 0.0161(12) 0.0028(10) 0.0087(10) -0.0029(11)
C15 0.0235(14) 0.0172(14) 0.0154(12) 0.0042(11) 0.0027(11) -0.0014(11)
C16 0.0142(13) 0.0136(13) 0.0184(12) 0.0005(10) 0.0004(10) -0.0025(10)
C17 0.0115(12) 0.0177(13) 0.0152(12) 0.0014(10) 0.0038(9) -0.0003(10)
C18 0.0109(12) 0.0235(14) 0.0121(11) 0.0020(10) 0.0018(9) -0.0031(11)
C19 0.0200(14) 0.0182(14) 0.0116(12) 0.0004(10) 0.0031(10) -0.0039(11)
C20 0.0170(13) 0.0154(13) 0.0143(12) -0.0005(10) 0.0049(10) 0.0008(10)
C21 0.0146(12) 0.0131(12) 0.0115(11) 0.0023(9) 0.0031(9) -0.0008(10)
C22 0.0135(12) 0.0156(13) 0.0125(11) -0.0032(10) 0.0018(9) 0.0019(10)
C23 0.0125(12) 0.0145(13) 0.0158(12) -0.0007(10) -0.0010(10) 0.0003(10)
C24 0.0110(12) 0.0148(13) 0.0160(12) -0.0005(10) 0.0021(10) -0.0011(10)
C25 0.0143(13) 0.0173(13) 0.0140(12) 0.0018(10) 0.0014(10) -0.0019(11)
C26 0.0124(12) 0.0193(14) 0.0169(12) -0.0010(10) 0.0036(10) -0.0005(10)
C27 0.0135(13) 0.0148(13) 0.0240(13) -0.0009(11) 0.0021(10) 0.0008(10)
C28 0.0158(13) 0.0217(14) 0.0156(12) 0.0015(10) 0.0016(10) 0.0014(11)
C29 0.0154(13) 0.0212(14) 0.0138(12) -0.0023(10) 0.0027(10) 0.0001(11)
C30 0.0114(12) 0.0230(15) 0.0137(11) 0.0025(11) 0.0059(9) 0.0005(11)
Pd2 0.01605(14) 0.01439(14) 0.01580(13) 0.00082(11) 0.00450(11) -0.00069(11)
N8 0.0232(13) 0.0221(13) 0.0381(14) -0.0002(11) 0.0020(11) -0.0020(11)
N9 0.0233(12) 0.0234(13) 0.0209(12) 0.0007(10) 0.0036(10) 0.0015(11)
C31 0.0228(15) 0.0185(14) 0.0218(14) -0.0017(11) 0.0049(11) -0.0030(12)
C32 0.0170(13) 0.0167(13) 0.0199(13) 0.0046(11) 0.0049(10) 0.0019(11)
O1 0.0257(11) 0.0189(11) 0.0252(10) 0.0025(9) 0.0027(8) 0.0022(9)

loop_
_atom_type_symbol
_atom_type_description
_atom_type_scat_dispersion_real
_atom_type_scat_dispersion_imag
_atom_type_scat_source
C C 0.0033 0.0016 'International Tables Vol C Tables 4.2.6.8 and 6.1.1.4'
H H 0.0000 0.0000 'International Tables Vol C Tables 4.2.6.8 and 6.1.1.4'
Fe Fe 0.3463 0.8444 'International Tables Vol C Tables 4.2.6.8 and 6.1.1.4'
N N 0.0061 0.0033 'International Tables Vol C Tables 4.2.6.8 and 6.1.1.4'
O O 0.0106 0.0060 'International Tables Vol C Tables 4.2.6.8 and 6.1.1.4'
Pd Pd -0.9988 1.0072 'International Tables Vol C Tables 4.2.6.8 and 6.1.1.4'

loop_
_geom_angle_atom_site_label_1
_geom_angle_atom_site_label_2
_geom_angle_atom_site_label_3
_geom_angle
_geom_angle_site_symmetry_1
_geom_angle_site_symmetry_3
_geom_angle_publ_flag
C1 Pd1 C1 180.0 . 3_666 ?
C1 Pd1 C30 92.64(10) 3_666 3_666 ?
C1 Pd1 C30 87.36(10) 3_666 . ?
C1 Pd1 C30 87.36(10) . 3_666 ?
C1 Pd1 C30 92.64(10) . . ?
C30 Pd1 C30 180.0 3_666 . ?
N1 Fe1 N2 90.16(8) . . ?
N1 Fe1 N3 93.47(9) . . ?
N1 Fe1 N4 171.61(9) . . ?
N1 Fe1 N5 87.14(8) . . ?
N1 Fe1 N6 88.76(8) . . ?
N2 Fe1 N4 83.31(8) . . ?
N2 Fe1 N5 175.92(8) . . ?
N2 Fe1 N6 96.88(8) . . ?
N3 Fe1 N2 91.54(8) . . ?
N3 Fe1 N4 81.49(9) . . ?
N3 Fe1 N5 91.67(8) . . ?
N3 Fe1 N6 171.28(8) . . ?
N4 Fe1 N6 97.22(8) . . ?
N5 Fe1 N4 99.65(8) . . ?
N5 Fe1 N6 80.02(8) . . ?
C1 N1 Fe1 172.7(2) . . ?
C2 N2 Fe1 127.08(17) . . ?
C2 N2 C6 117.1(2) . . ?
C6 N2 Fe1 115.80(17) . . ?
C8 N3 Fe1 126.91(18) . . ?
C8 N3 C12 117.6(2) . . ?
C12 N3 Fe1 115.38(17) . . ?
C7 N4 Fe1 109.15(15) . . ?
C13 N4 Fe1 105.57(15) . . ?
C13 N4 C7 108.1(2) . . ?
C14 N4 Fe1 116.99(16) . . ?
C14 N4 C7 109.01(19) . . ?
C14 N4 C13 107.7(2) . . ?
C17 N5 Fe1 128.40(18) . . ?
C17 N5 C21 117.0(2) . . ?
C21 N5 Fe1 114.14(16) . . ?
C16 N6 Fe1 115.30(15) . . ?
C16 N6 C23 110.39(18) . . ?
C22 N6 Fe1 103.58(14) . . ?
C22 N6 C16 104.85(19) . . ?
C22 N6 C23 109.35(19) . . ?
C23 N6 Fe1 112.70(15) . . ?
N1 C1 Pd1 171.9(2) . . ?
N2 C2 H2 118.3 . . ?
N2 C2 C3 123.5(2) . . ?
C3 C2 H2 118.3 . . ?
C2 C3 H3 120.5 . . ?
C2 C3 C4 119.0(2) . . ?
C4 C3 H3 120.5 . . ?
C3 C4 H4 120.9 . . ?
C5 C4 C3 118.1(2) . . ?
C5 C4 H4 120.9 . . ?
C4 C5 H5 119.8 . . ?
C4 C5 C6 120.3(2) . . ?
C6 C5 H5 119.8 . . ?
N2 C6 C5 121.9(2) . . ?
N2 C6 C7 117.1(2) . . ?
C5 C6 C7 120.9(2) . . ?
N4 C7 H7A 108.8 . . ?
N4 C7 H7B 108.8 . . ?
C6 C7 N4 114.0(2) . . ?
C6 C7 H7A 108.8 . . ?
C6 C7 H7B 108.8 . . ?
H7A C7 H7B 107.7 . . ?
N3 C8 H8 118.6 . . ?
N3 C8 C9 122.9(3) . . ?
C9 C8 H8 118.6 . . ?
C8 C9 H9 120.5 . . ?
C8 C9 C10 118.9(3) . . ?
C10 C9 H9 120.5 . . ?
C9 C10 H10 120.5 . . ?
C11 C10 C9 118.9(3) . . ?
C11 C10 H10 120.5 . . ?
C10 C11 H11 120.4 . . ?
C10 C11 C12 119.2(3) . . ?
C12 C11 H11 120.4 . . ?
N3 C12 C11 122.4(2) . . ?
N3 C12 C13 114.9(2) . . ?
C11 C12 C13 122.5(2) . . ?
N4 C13 C12 109.7(2) . . ?
N4 C13 H13A 109.7 . . ?
N4 C13 H13B 109.7 . . ?
C12 C13 H13A 109.7 . . ?
C12 C13 H13B 109.7 . . ?
H13A C13 H13B 108.2 . . ?
N4 C14 H14A 109.2 . . ?
N4 C14 H14B 109.2 . . ?
N4 C14 C15 111.9(2) . . ?
H14A C14 H14B 107.9 . . ?
C15 C14 H14A 109.2 . . ?
C15 C14 H14B 109.2 . . ?
C14 C15 H15A 109.4 . . ?
C14 C15 H15B 109.4 . . ?
H15A C15 H15B 108.0 . . ?
C16 C15 C14 111.0(2) . . ?
C16 C15 H15A 109.4 . . ?
C16 C15 H15B 109.4 . . ?
N6 C16 C15 114.3(2) . . ?
N6 C16 H16A 108.7 . . ?
N6 C16 H16B 108.7 . . ?
C15 C16 H16A 108.7 . . ?
C15 C16 H16B 108.7 . . ?
H16A C16 H16B 107.6 . . ?
N5 C17 H17 118.5 . . ?
N5 C17 C18 123.0(2) . . ?
C18 C17 H17 118.5 . . ?
C17 C18 H18 120.4 . . ?
C17 C18 C19 119.2(2) . . ?
C19 C18 H18 120.4 . . ?
C18 C19 H19 120.6 . . ?
C20 C19 C18 118.8(2) . . ?
C20 C19 H19 120.6 . . ?
C19 C20 H20 120.4 . . ?
C19 C20 C21 119.3(2) . . ?
C21 C20 H20 120.4 . . ?
N5 C21 C20 122.7(2) . . ?
N5 C21 C22 116.0(2) . . ?
C20 C21 C22 121.3(2) . . ?
N6 C22 C21 108.9(2) . . ?
N6 C22 H22A 109.9 . . ?
N6 C22 H22B 109.9 . . ?
C21 C22 H22A 109.9 . . ?
C21 C22 H22B 109.9 . . ?
H22A C22 H22B 108.3 . . ?
N6 C23 H23A 108.5 . . ?
N6 C23 H23B 108.5 . . ?
N6 C23 C24 115.1(2) . . ?
H23A C23 H23B 107.5 . . ?
C24 C23 H23A 108.5 . . ?
C24 C23 H23B 108.5 . . ?
C25 C24 C23 122.1(2) . . ?
C29 C24 C23 119.8(2) . . ?
C29 C24 C25 118.1(2) . . ?
C24 C25 H25 119.5 . . ?
C26 C25 C24 120.9(2) . . ?
C26 C25 H25 119.5 . . ?
C25 C26 H26 119.9 . . ?
C27 C26 C25 120.3(2) . . ?
C27 C26 H26 119.9 . . ?
C26 C27 H27 120.4 . . ?
C26 C27 C28 119.2(2) . . ?
C28 C27 H27 120.4 . . ?
C27 C28 H28 119.8 . . ?
C29 C28 C27 120.4(2) . . ?
C29 C28 H28 119.8 . . ?
C24 C29 H29 119.5 . . ?
C28 C29 C24 121.1(2) . . ?
C28 C29 H29 119.5 . . ?
N7 C30 Pd1 175.9(2) . . ?
C31 Pd2 C31 180.0 3_756 . ?
C32 Pd2 C31 91.89(11) . . ?
C32 Pd2 C31 88.10(11) 3_756 . ?
C32 Pd2 C31 88.11(11) . 3_756 ?
C32 Pd2 C31 91.90(11) 3_756 3_756 ?
C32 Pd2 C32 180.0 . 3_756 ?
N8 C31 Pd2 179.4(3) . . ?
N9 C32 Pd2 178.4(2) . . ?
H1A O1 H1B 104.5 . . ?

loop_
_geom_bond_atom_site_label_1
_geom_bond_atom_site_label_2
_geom_bond_distance
_geom_bond_site_symmetry_2
_geom_bond_publ_flag
Pd1 C1 1.986(3) . ?
Pd1 C1 1.986(3) 3_666 ?
Pd1 C30 2.000(3) 3_666 ?
Pd1 C30 2.000(3) . ?
Fe1 N1 1.930(2) . ?
Fe1 N2 2.005(2) . ?
Fe1 N3 1.978(2) . ?
Fe1 N4 2.078(2) . ?
Fe1 N5 2.007(2) . ?
Fe1 N6 2.130(2) . ?
N1 C1 1.152(3) . ?
N2 C2 1.352(3) . ?
N2 C6 1.352(3) . ?
N3 C8 1.348(3) . ?
N3 C12 1.353(3) . ?
N4 C7 1.507(3) . ?
N4 C13 1.488(3) . ?
N4 C14 1.487(3) . ?
N5 C17 1.355(3) . ?
N5 C21 1.356(3) . ?
N6 C16 1.499(3) . ?
N6 C22 1.497(3) . ?
N6 C23 1.509(3) . ?
N7 C30 1.151(3) . ?
C2 H2 0.9500 . ?
C2 C3 1.384(3) . ?
C3 H3 0.9500 . ?
C3 C4 1.386(4) . ?
C4 H4 0.9500 . ?
C4 C5 1.374(4) . ?
C5 H5 0.9500 . ?
C5 C6 1.393(3) . ?
C6 C7 1.475(4) . ?
C7 H7A 0.9900 . ?
C7 H7B 0.9900 . ?
C8 H8 0.9500 . ?
C8 C9 1.382(4) . ?
C9 H9 0.9500 . ?
C9 C10 1.386(4) . ?
C10 H10 0.9500 . ?
C10 C11 1.378(4) . ?
C11 H11 0.9500 . ?
C11 C12 1.386(4) . ?
C12 C13 1.489(4) . ?
C13 H13A 0.9900 . ?
C13 H13B 0.9900 . ?
C14 H14A 0.9900 . ?
C14 H14B 0.9900 . ?
C14 C15 1.513(4) . ?
C15 H15A 0.9900 . ?
C15 H15B 0.9900 . ?
C15 C16 1.513(4) . ?
C16 H16A 0.9900 . ?
C16 H16B 0.9900 . ?
C17 H17 0.9500 . ?
C17 C18 1.381(3) . ?
C18 H18 0.9500 . ?
C18 C19 1.385(4) . ?
C19 H19 0.9500 . ?
C19 C20 1.379(3) . ?
C20 H20 0.9500 . ?
C20 C21 1.387(3) . ?
C21 C22 1.500(3) . ?
C22 H22A 0.9900 . ?
C22 H22B 0.9900 . ?
C23 H23A 0.9900 . ?
C23 H23B 0.9900 . ?
C23 C24 1.514(3) . ?
C24 C25 1.399(3) . ?
C24 C29 1.394(3) . ?
C25 H25 0.9500 . ?
C25 C26 1.389(4) . ?
C26 H26 0.9500 . ?
C26 C27 1.387(3) . ?
C27 H27 0.9500 . ?
C27 C28 1.393(4) . ?
C28 H28 0.9500 . ?
C28 C29 1.382(4) . ?
C29 H29 0.9500 . ?
Pd2 C31 2.006(3) . ?
Pd2 C31 2.006(3) 3_756 ?
Pd2 C32 2.005(3) . ?
Pd2 C32 2.005(3) 3_756 ?
N8 C31 1.149(4) . ?
N9 C32 1.151(3) . ?
O1 H1A 0.8701 . ?
O1 H1B 0.8698 . ?

loop_
_geom_torsion_atom_site_label_1
_geom_torsion_atom_site_label_2
_geom_torsion_atom_site_label_3
_geom_torsion_atom_site_label_4
_geom_torsion
_geom_torsion_site_symmetry_1
_geom_torsion_site_symmetry_2
_geom_torsion_site_symmetry_3
_geom_torsion_site_symmetry_4
_geom_torsion_publ_flag
Fe1 N2 C2 C3 177.32(19) . . . . ?
Fe1 N2 C6 C5 -178.63(19) . . . . ?
Fe1 N2 C6 C7 3.5(3) . . . . ?
Fe1 N3 C8 C9 -176.52(19) . . . . ?
Fe1 N3 C12 C11 179.03(19) . . . . ?
Fe1 N3 C12 C13 3.6(3) . . . . ?
Fe1 N4 C7 C6 8.7(3) . . . . ?
Fe1 N4 C13 C12 37.9(2) . . . . ?
Fe1 N4 C14 C15 -51.5(2) . . . . ?
Fe1 N5 C17 C18 -173.76(18) . . . . ?
Fe1 N5 C21 C20 174.83(19) . . . . ?
Fe1 N5 C21 C22 -3.6(3) . . . . ?
Fe1 N6 C16 C15 46.4(2) . . . . ?
Fe1 N6 C22 C21 42.0(2) . . . . ?
Fe1 N6 C23 C24 176.13(16) . . . . ?
N2 C2 C3 C4 1.3(4) . . . . ?
N2 C6 C7 N4 -8.3(3) . . . . ?
N3 C8 C9 C10 -1.6(4) . . . . ?
N3 C12 C13 N4 -28.9(3) . . . . ?
N4 C14 C15 C16 79.8(3) . . . . ?
N5 C17 C18 C19 1.0(4) . . . . ?
N5 C21 C22 N6 -27.7(3) . . . . ?
N6 C23 C24 C25 -80.7(3) . . . . ?
N6 C23 C24 C29 98.3(3) . . . . ?
C2 N2 C6 C5 0.2(4) . . . . ?
C2 N2 C6 C7 -177.7(2) . . . . ?
C2 C3 C4 C5 -0.1(4) . . . . ?
C3 C4 C5 C6 -1.0(4) . . . . ?
C4 C5 C6 N2 1.0(4) . . . . ?
C4 C5 C6 C7 178.8(2) . . . . ?
C5 C6 C7 N4 173.8(2) . . . . ?
C6 N2 C2 C3 -1.3(4) . . . . ?
C7 N4 C13 C12 -78.8(2) . . . . ?
C7 N4 C14 C15 72.9(2) . . . . ?
C8 N3 C12 C11 2.2(4) . . . . ?
C8 N3 C12 C13 -173.2(2) . . . . ?
C8 C9 C10 C11 1.2(4) . . . . ?
C9 C10 C11 C12 0.8(4) . . . . ?
C10 C11 C12 N3 -2.6(4) . . . . ?
C10 C11 C12 C13 172.5(2) . . . . ?
C11 C12 C13 N4 155.7(2) . . . . ?
C12 N3 C8 C9 -0.1(4) . . . . ?
C13 N4 C7 C6 123.0(2) . . . . ?
C13 N4 C14 C15 -170.1(2) . . . . ?
C14 N4 C7 C6 -120.2(2) . . . . ?
C14 N4 C13 C12 163.6(2) . . . . ?
C14 C15 C16 N6 -77.8(3) . . . . ?
C16 N6 C22 C21 -79.3(2) . . . . ?
C16 N6 C23 C24 -53.4(3) . . . . ?
C17 N5 C21 C20 2.0(3) . . . . ?
C17 N5 C21 C22 -176.5(2) . . . . ?
C17 C18 C19 C20 0.4(4) . . . . ?
C18 C19 C20 C21 -0.5(4) . . . . ?
C19 C20 C21 N5 -0.8(4) . . . . ?
C19 C20 C21 C22 177.6(2) . . . . ?
C20 C21 C22 N6 153.8(2) . . . . ?
C21 N5 C17 C18 -2.1(4) . . . . ?
C22 N6 C16 C15 159.6(2) . . . . ?
C22 N6 C23 C24 61.5(3) . . . . ?
C23 N6 C16 C15 -82.7(3) . . . . ?
C23 N6 C22 C21 162.3(2) . . . . ?
C23 C24 C25 C26 177.3(2) . . . . ?
C23 C24 C29 C28 -177.2(2) . . . . ?
C24 C25 C26 C27 0.5(4) . . . . ?
C25 C24 C29 C28 2.0(4) . . . . ?
C25 C26 C27 C28 0.6(4) . . . . ?
C26 C27 C28 C29 -0.4(4) . . . . ?
C27 C28 C29 C24 -0.9(4) . . . . ?
C29 C24 C25 C26 -1.8(4) . . . . ?
